data_4120814
loop_
_publ_author_name
'Daniel A. Evans'
'Ignacio Vargas-Baca'
'Alan H. Cowley'

_publ_section_title
;
 Sterically Directed Functionalization of the Redox-Active
 Bis(imino)acenaphthene Ligand Class: An Experimental and Theoretical
 Investigation
;
_journal_name_full 'Journal of the American Chemical Society'
_journal_page_first 13939
_journal_page_last 13946
_journal_paper_doi 10.1021/ja407070y
_journal_volume 135
_journal_year 2013
_chemical_formula_moiety 'C28 H24 F2 N2'
_chemical_formula_sum 'C28 H24 F2 N2'
_chemical_formula_weight 426.49
_chemical_name_systematic
;
 ?
;
_space_group_IT_number 14
_symmetry_cell_setting monoclinic
_symmetry_space_group_name_Hall '-P 2ybc'
_symmetry_space_group_name_H-M 'P 1 21/c 1'
_atom_sites_solution_hydrogens geom
_atom_sites_solution_primary direct
_atom_sites_solution_secondary difmap
_audit_creation_method SHELXL-97
_cell_angle_alpha 90.00
_cell_angle_beta 95.446(5)
_cell_angle_gamma 90.00
_cell_formula_units_Z 4
_cell_length_a 9.612(2)
_cell_length_b 10.093(2)
_cell_length_c 22.779(5)
_cell_measurement_temperature 163(2)
_cell_volume 2199.9(8)
_computing_cell_refinement 'CrystalClear (Rigaku Inc., 2008)'
_computing_data_collection 'CrystalClear (Rigaku Inc., 2008)'
_computing_data_reduction 'CrystalClear (Rigaku Inc., 2008)'
_computing_molecular_graphics 'XP SHELXTL/PC, Siemens Analytical'
_computing_structure_refinement 'XL SHELXTL/PC, Siemens Analytical'
_computing_structure_solution
;

SIR97 - Altomare A., Burla M.C., Camalli M., Cascarano G.L., Giacovazzo C., 
Guagliardi A., Moliterni A.G.G., Polidori G.,Spagna R.
;
_diffrn_ambient_temperature 163(2)
_diffrn_measured_fraction_theta_full 0.999
_diffrn_measured_fraction_theta_max 0.999
_diffrn_measurement_device_type 'Rigaku SCX-Mini Mercury CCD'
_diffrn_measurement_method \w-scans
_diffrn_radiation_monochromator graphite
_diffrn_radiation_source 'fine-focus sealed tube'
_diffrn_radiation_type MoK\a
_diffrn_radiation_wavelength 0.71069
_diffrn_reflns_av_R_equivalents 0.0610
_diffrn_reflns_av_sigmaI/netI 0.0397
_diffrn_reflns_limit_h_max 11
_diffrn_reflns_limit_h_min -11
_diffrn_reflns_limit_k_max 12
_diffrn_reflns_limit_k_min -12
_diffrn_reflns_limit_l_max 27
_diffrn_reflns_limit_l_min -27
_diffrn_reflns_number 18770
_diffrn_reflns_theta_full 25.00
_diffrn_reflns_theta_max 25.00
_diffrn_reflns_theta_min 2.13
_exptl_absorpt_coefficient_mu 0.087
_exptl_absorpt_correction_T_max 1.00
_exptl_absorpt_correction_T_min 0.587239
_exptl_absorpt_correction_type multi-scan
_exptl_absorpt_process_details
;
Abscor. T. Higashi. (2001). Rigaku Corp. Tokyo, Japan
;
_exptl_crystal_colour yellow
_exptl_crystal_density_diffrn 1.288
_exptl_crystal_description chunk
_exptl_crystal_F_000 896
_exptl_crystal_size_max 0.16
_exptl_crystal_size_mid 0.15
_exptl_crystal_size_min 0.10
_refine_diff_density_max 0.174
_refine_diff_density_min -0.175
_refine_diff_density_rms 0.043
_refine_ls_extinction_method none
_refine_ls_goodness_of_fit_ref 1.086
_refine_ls_hydrogen_treatment mixed
_refine_ls_matrix_type full
_refine_ls_number_parameters 296
_refine_ls_number_reflns 3875
_refine_ls_number_restraints 0
_refine_ls_restrained_S_all 1.086
_refine_ls_R_factor_all 0.0832
_refine_ls_R_factor_gt 0.0556
_refine_ls_shift/su_max 0.001
_refine_ls_shift/su_mean 0.000
_refine_ls_structure_factor_coef Fsqd
_refine_ls_weighting_details 'calc w=1/[\s^2^(Fo^2^)+(0.0523P)^2^+0.8385P] where P=(Fo^2^+2Fc^2^)/3'
_refine_ls_weighting_scheme calc
_refine_ls_wR_factor_gt 0.1192
_refine_ls_wR_factor_ref 0.1354
_reflns_number_gt 2797
_reflns_number_total 3875
_reflns_threshold_expression >2sigma(I)
_cod_data_source_file ja407070y_si_006.cif
_cod_data_source_block shelxl
_cod_original_cell_volume 2200.0(8)
_cod_database_code 4120814

loop_
_symmetry_equiv_pos_as_xyz
'x, y, z'
'-x, y+1/2, -z+1/2'
'-x, -y, -z'
'x, -y-1/2, z-1/2'

loop_
_atom_site_label
_atom_site_type_symbol
_atom_site_fract_x
_atom_site_fract_y
_atom_site_fract_z
_atom_site_U_iso_or_equiv
_atom_site_adp_type
_atom_site_occupancy
_atom_site_symmetry_multiplicity
_atom_site_calc_flag
_atom_site_refinement_flags
C1 C 0.7346(2) 0.7855(2) 0.85123(10) 0.0350(5) Uani 1 1 d .
C2 C 0.7780(2) 0.6827(2) 0.80755(10) 0.0369(6) Uani 1 1 d .
C3 C 0.8232(3) 0.6941(3) 0.75225(11) 0.0492(7) Uani 1 1 d .
H3 H 0.8340 0.7785 0.7348 0.059 Uiso 1 1 calc R
C4 C 0.8535(3) 0.5757(3) 0.72189(12) 0.0562(8) Uani 1 1 d .
H4 H 0.8847 0.5832 0.6837 0.067 Uiso 1 1 calc R
C5 C 0.8398(3) 0.4522(3) 0.74489(12) 0.0530(7) Uani 1 1 d .
H5 H 0.8598 0.3762 0.7226 0.064 Uiso 1 1 calc R
C6 C 0.7958(2) 0.4374(3) 0.80212(11) 0.0426(6) Uani 1 1 d .
C7 C 0.7688(2) 0.5553(2) 0.83221(10) 0.0345(5) Uani 1 1 d .
C8 C 0.7789(3) 0.3181(3) 0.83355(13) 0.0496(7) Uani 1 1 d .
H8 H 0.7924 0.2354 0.8150 0.060 Uiso 1 1 calc R
C9 C 0.7435(3) 0.3205(3) 0.89020(12) 0.0450(6) Uani 1 1 d .
H9 H 0.7309 0.2387 0.9097 0.054 Uiso 1 1 calc R
C10 C 0.7250(2) 0.4398(2) 0.92094(11) 0.0376(6) Uani 1 1 d .
H10 H 0.7043 0.4386 0.9609 0.045 Uiso 1 1 calc R
C11 C 0.7376(2) 0.5580(2) 0.89154(10) 0.0315(5) Uani 1 1 d .
C12 C 0.7309(2) 0.6996(2) 0.90823(10) 0.0313(5) Uani 1 1 d .
C13 C 0.9656(2) 0.8824(2) 0.89105(10) 0.0352(5) Uani 1 1 d .
C14 C 1.0229(3) 0.9906(2) 0.92265(11) 0.0427(6) Uani 1 1 d .
H14 H 0.9719 1.0712 0.9221 0.051 Uiso 1 1 calc R
C15 C 1.1521(3) 0.9837(3) 0.95481(11) 0.0456(6) Uani 1 1 d .
H15 H 1.1898 1.0580 0.9764 0.055 Uiso 1 1 calc R
C16 C 1.2237(2) 0.8674(3) 0.95466(10) 0.0402(6) Uani 1 1 d .
C17 C 1.1737(2) 0.7599(3) 0.92312(11) 0.0426(6) Uani 1 1 d .
H17 H 1.2268 0.6805 0.9234 0.051 Uiso 1 1 calc R
C18 C 1.0447(2) 0.7677(2) 0.89067(11) 0.0400(6) Uani 1 1 d .
H18 H 1.0101 0.6938 0.8679 0.048 Uiso 1 1 calc R
C19 C 0.7444(2) 0.6833(2) 1.01139(9) 0.0316(5) Uani 1 1 d .
C20 C 0.8759(2) 0.6424(2) 1.03456(10) 0.0380(6) Uani 1 1 d .
H20 H 0.9540 0.6555 1.0126 0.046 Uiso 1 1 calc R
C21 C 0.8945(3) 0.5828(2) 1.08925(11) 0.0404(6) Uani 1 1 d .
H21 H 0.9847 0.5549 1.1051 0.049 Uiso 1 1 calc R
C22 C 0.7813(3) 0.5647(2) 1.12004(10) 0.0369(6) Uani 1 1 d .
C23 C 0.6498(3) 0.6050(3) 1.09932(10) 0.0430(6) Uani 1 1 d .
H23 H 0.5727 0.5914 1.1218 0.052 Uiso 1 1 calc R
C24 C 0.6318(2) 0.6664(3) 1.04461(10) 0.0406(6) Uani 1 1 d .
H24 H 0.5418 0.6972 1.0298 0.049 Uiso 1 1 calc R
C25 C 0.5837(2) 0.8436(3) 0.83177(10) 0.0410(6) Uani 1 1 d .
C26 C 0.5403(3) 0.9484(3) 0.87520(12) 0.0500(7) Uani 1 1 d .
H26A H 0.4414 0.9704 0.8658 0.075 Uiso 1 1 calc R
H26B H 0.5971 1.0283 0.8721 0.075 Uiso 1 1 calc R
H26C H 0.5547 0.9135 0.9155 0.075 Uiso 1 1 calc R
C27 C 0.5796(3) 0.9071(3) 0.77046(12) 0.0574(8) Uani 1 1 d .
H27A H 0.5883 0.8379 0.7408 0.086 Uiso 1 1 calc R
H27B H 0.6572 0.9699 0.7697 0.086 Uiso 1 1 calc R
H27C H 0.4908 0.9540 0.7617 0.086 Uiso 1 1 calc R
C28 C 0.4752(3) 0.7318(3) 0.82930(12) 0.0472(7) Uani 1 1 d .
H28A H 0.4723 0.6938 0.8688 0.071 Uiso 1 1 calc R
H28B H 0.5011 0.6629 0.8021 0.071 Uiso 1 1 calc R
H28C H 0.3830 0.7674 0.8155 0.071 Uiso 1 1 calc R
N1 N 0.8326(2) 0.8966(2) 0.85929(9) 0.0389(5) Uani 1 1 d .
N2 N 0.73054(19) 0.75642(19) 0.95795(8) 0.0342(5) Uani 1 1 d .
F1 F 1.35010(15) 0.85750(16) 0.98790(7) 0.0559(4) Uani 1 1 d .
F2 F 0.79933(16) 0.50218(15) 1.17351(6) 0.0527(4) Uani 1 1 d .
H1N H 0.787(3) 0.971(3) 0.8739(11) 0.050(8) Uiso 1 1 d .

loop_
_atom_site_aniso_label
_atom_site_aniso_U_11
_atom_site_aniso_U_22
_atom_site_aniso_U_33
_atom_site_aniso_U_23
_atom_site_aniso_U_13
_atom_site_aniso_U_12
C1 0.0333(13) 0.0387(14) 0.0333(13) 0.0048(10) 0.0046(10) -0.0009(10)
C2 0.0293(13) 0.0481(16) 0.0330(13) 0.0014(11) 0.0018(10) 0.0013(10)
C3 0.0423(15) 0.0689(19) 0.0368(14) 0.0050(13) 0.0057(12) 0.0020(13)
C4 0.0481(17) 0.090(2) 0.0317(14) -0.0097(15) 0.0077(12) 0.0043(15)
C5 0.0438(16) 0.072(2) 0.0429(16) -0.0206(15) 0.0017(12) 0.0037(14)
C6 0.0294(13) 0.0560(17) 0.0409(14) -0.0147(12) -0.0040(11) 0.0014(11)
C7 0.0238(12) 0.0463(15) 0.0325(12) -0.0043(11) -0.0025(9) 0.0000(10)
C8 0.0408(15) 0.0419(16) 0.0645(19) -0.0161(13) -0.0034(13) -0.0016(12)
C9 0.0379(14) 0.0368(15) 0.0599(18) -0.0022(12) 0.0025(12) -0.0020(11)
C10 0.0289(13) 0.0401(14) 0.0436(14) 0.0003(11) 0.0016(10) -0.0009(10)
C11 0.0222(11) 0.0378(14) 0.0340(13) -0.0002(10) -0.0003(9) -0.0008(9)
C12 0.0238(12) 0.0379(14) 0.0321(13) 0.0023(10) 0.0027(9) 0.0004(9)
C13 0.0349(13) 0.0381(14) 0.0338(13) 0.0067(10) 0.0091(10) -0.0039(10)
C14 0.0448(16) 0.0360(14) 0.0479(15) 0.0002(11) 0.0079(12) 0.0009(11)
C15 0.0473(16) 0.0389(15) 0.0504(16) -0.0052(12) 0.0041(13) -0.0056(12)
C16 0.0264(13) 0.0523(16) 0.0414(14) -0.0010(12) 0.0005(10) -0.0049(11)
C17 0.0310(14) 0.0424(15) 0.0548(16) -0.0022(12) 0.0062(12) 0.0017(11)
C18 0.0347(14) 0.0391(14) 0.0463(15) -0.0060(11) 0.0042(11) -0.0025(11)
C19 0.0325(13) 0.0319(13) 0.0304(12) -0.0027(10) 0.0027(10) -0.0012(10)
C20 0.0274(12) 0.0450(15) 0.0423(14) 0.0040(11) 0.0081(10) 0.0008(10)
C21 0.0312(13) 0.0463(15) 0.0426(14) 0.0007(11) -0.0029(11) 0.0025(11)
C22 0.0453(15) 0.0402(14) 0.0248(12) 0.0001(10) 0.0014(10) 0.0045(11)
C23 0.0350(14) 0.0592(17) 0.0364(14) 0.0038(12) 0.0120(11) 0.0056(12)
C24 0.0292(13) 0.0545(16) 0.0381(14) 0.0050(12) 0.0041(10) 0.0039(11)
C25 0.0341(14) 0.0469(16) 0.0413(14) 0.0096(12) 0.0007(11) 0.0029(11)
C26 0.0420(15) 0.0464(16) 0.0616(18) 0.0062(13) 0.0044(13) 0.0069(12)
C27 0.0446(16) 0.074(2) 0.0525(17) 0.0248(15) 0.0004(13) 0.0103(14)
C28 0.0310(14) 0.0532(17) 0.0564(16) 0.0058(13) -0.0006(12) 0.0000(11)
N1 0.0333(11) 0.0389(13) 0.0441(12) 0.0067(10) 0.0022(9) -0.0015(9)
N2 0.0339(11) 0.0378(11) 0.0311(11) 0.0032(9) 0.0042(8) 0.0003(8)
F1 0.0374(8) 0.0630(10) 0.0652(10) -0.0009(8) -0.0059(7) -0.0050(7)
F2 0.0608(10) 0.0649(10) 0.0323(8) 0.0090(7) 0.0033(7) 0.0097(8)

loop_
_atom_type_symbol
_atom_type_description
_atom_type_scat_dispersion_real
_atom_type_scat_dispersion_imag
_atom_type_scat_source
C C 0.0033 0.0016 'International Tables Vol C Tables 4.2.6.8 and 6.1.1.4'
H H 0.0000 0.0000 'International Tables Vol C Tables 4.2.6.8 and 6.1.1.4'
N N 0.0061 0.0033 'International Tables Vol C Tables 4.2.6.8 and 6.1.1.4'
F F 0.0171 0.0103 'International Tables Vol C Tables 4.2.6.8 and 6.1.1.4'

loop_
_geom_angle_atom_site_label_1
_geom_angle_atom_site_label_2
_geom_angle_atom_site_label_3
_geom_angle
N1 C1 C2 113.01(19)
N1 C1 C12 112.65(18)
C2 C1 C12 101.20(18)
N1 C1 C25 108.13(19)
C2 C1 C25 111.65(18)
C12 C1 C25 110.13(18)
C3 C2 C7 118.6(2)
C3 C2 C1 132.2(2)
C7 C2 C1 109.3(2)
C2 C3 C4 118.1(3)
C2 C3 H3 120.9
C4 C3 H3 120.9
C5 C4 C3 123.3(3)
C5 C4 H4 118.4
C3 C4 H4 118.4
C4 C5 C6 119.9(3)
C4 C5 H5 120.1
C6 C5 H5 120.1
C7 C6 C5 116.3(3)
C7 C6 C8 115.9(2)
C5 C6 C8 127.8(3)
C2 C7 C6 123.7(2)
C2 C7 C11 113.0(2)
C6 C7 C11 123.2(2)
C9 C8 C6 120.9(2)
C9 C8 H8 119.6
C6 C8 H8 119.6
C8 C9 C10 122.5(2)
C8 C9 H9 118.7
C10 C9 H9 118.7
C11 C10 C9 118.4(2)
C11 C10 H10 120.8
C9 C10 H10 120.8
C10 C11 C7 119.0(2)
C10 C11 C12 134.6(2)
C7 C11 C12 106.4(2)
N2 C12 C11 131.9(2)
N2 C12 C1 119.5(2)
C11 C12 C1 108.43(18)
C18 C13 C14 117.9(2)
C18 C13 N1 123.5(2)
C14 C13 N1 118.6(2)
C15 C14 C13 121.8(2)
C15 C14 H14 119.1
C13 C14 H14 119.1
C16 C15 C14 118.1(2)
C16 C15 H15 120.9
C14 C15 H15 120.9
C15 C16 C17 122.3(2)
C15 C16 F1 118.9(2)
C17 C16 F1 118.9(2)
C16 C17 C18 119.3(2)
C16 C17 H17 120.3
C18 C17 H17 120.3
C17 C18 C13 120.6(2)
C17 C18 H18 119.7
C13 C18 H18 119.7
C20 C19 C24 119.1(2)
C20 C19 N2 119.3(2)
C24 C19 N2 121.1(2)
C21 C20 C19 120.6(2)
C21 C20 H20 119.7
C19 C20 H20 119.7
C22 C21 C20 118.8(2)
C22 C21 H21 120.6
C20 C21 H21 120.6
C21 C22 F2 118.7(2)
C21 C22 C23 122.6(2)
F2 C22 C23 118.6(2)
C22 C23 C24 118.4(2)
C22 C23 H23 120.8
C24 C23 H23 120.8
C23 C24 C19 120.4(2)
C23 C24 H24 119.8
C19 C24 H24 119.8
C26 C25 C27 108.3(2)
C26 C25 C28 107.8(2)
C27 C25 C28 108.4(2)
C26 C25 C1 111.85(19)
C27 C25 C1 110.6(2)
C28 C25 C1 109.8(2)
C25 C26 H26A 109.5
C25 C26 H26B 109.5
H26A C26 H26B 109.5
C25 C26 H26C 109.5
H26A C26 H26C 109.5
H26B C26 H26C 109.5
C25 C27 H27A 109.5
C25 C27 H27B 109.5
H27A C27 H27B 109.5
C25 C27 H27C 109.5
H27A C27 H27C 109.5
H27B C27 H27C 109.5
C25 C28 H28A 109.5
C25 C28 H28B 109.5
H28A C28 H28B 109.5
C25 C28 H28C 109.5
H28A C28 H28C 109.5
H28B C28 H28C 109.5
C13 N1 C1 121.7(2)
C13 N1 H1N 109.1(16)
C1 N1 H1N 109.7(17)
C12 N2 C19 121.5(2)

loop_
_geom_bond_atom_site_label_1
_geom_bond_atom_site_label_2
_geom_bond_distance
C1 N1 1.465(3)
C1 C2 1.523(3)
C1 C12 1.564(3)
C1 C25 1.588(3)
C2 C3 1.376(3)
C2 C7 1.409(3)
C3 C4 1.424(4)
C3 H3 0.9500
C4 C5 1.363(4)
C4 H4 0.9500
C5 C6 1.416(4)
C5 H5 0.9500
C6 C7 1.410(3)
C6 C8 1.418(4)
C7 C11 1.412(3)
C8 C9 1.366(4)
C8 H8 0.9500
C9 C10 1.413(3)
C9 H9 0.9500
C10 C11 1.379(3)
C10 H10 0.9500
C11 C12 1.483(3)
C12 N2 1.270(3)
C13 C18 1.385(3)
C13 C14 1.392(3)
C13 N1 1.415(3)
C14 C15 1.382(4)
C14 H14 0.9500
C15 C16 1.361(4)
C15 H15 0.9500
C16 C17 1.363(3)
C16 F1 1.373(3)
C17 C18 1.385(3)
C17 H17 0.9500
C18 H18 0.9500
C19 C20 1.386(3)
C19 C24 1.389(3)
C19 N2 1.419(3)
C20 C21 1.379(3)
C20 H20 0.9500
C21 C22 1.362(3)
C21 H21 0.9500
C22 F2 1.368(3)
C22 C23 1.368(3)
C23 C24 1.388(3)
C23 H23 0.9500
C24 H24 0.9500
C25 C26 1.533(4)
C25 C27 1.533(3)
C25 C28 1.534(3)
C26 H26A 0.9800
C26 H26B 0.9800
C26 H26C 0.9800
C27 H27A 0.9800
C27 H27B 0.9800
C27 H27C 0.9800
C28 H28A 0.9800
C28 H28B 0.9800
C28 H28C 0.9800
N1 H1N 0.94(3)

loop_
_geom_torsion_atom_site_label_1
_geom_torsion_atom_site_label_2
_geom_torsion_atom_site_label_3
_geom_torsion_atom_site_label_4
_geom_torsion
N1 C1 C2 C3 -46.8(3)
C12 C1 C2 C3 -167.5(2)
C25 C1 C2 C3 75.3(3)
N1 C1 C2 C7 132.2(2)
C12 C1 C2 C7 11.5(2)
C25 C1 C2 C7 -105.6(2)
C7 C2 C3 C4 2.3(3)
C1 C2 C3 C4 -178.7(2)
C2 C3 C4 C5 0.0(4)
C3 C4 C5 C6 -1.1(4)
C4 C5 C6 C7 -0.2(3)
C4 C5 C6 C8 -178.4(3)
C3 C2 C7 C6 -3.7(3)
C1 C2 C7 C6 177.1(2)
C3 C2 C7 C11 172.8(2)
C1 C2 C7 C11 -6.4(3)
C5 C6 C7 C2 2.6(3)
C8 C6 C7 C2 -179.0(2)
C5 C6 C7 C11 -173.5(2)
C8 C6 C7 C11 4.9(3)
C7 C6 C8 C9 -2.3(3)
C5 C6 C8 C9 176.0(2)
C6 C8 C9 C10 -1.5(4)
C8 C9 C10 C11 2.7(4)
C9 C10 C11 C7 -0.1(3)
C9 C10 C11 C12 -177.5(2)
C2 C7 C11 C10 179.7(2)
C6 C7 C11 C10 -3.8(3)
C2 C7 C11 C12 -2.2(2)
C6 C7 C11 C12 174.3(2)
C10 C11 C12 N2 11.6(4)
C7 C11 C12 N2 -166.0(2)
C10 C11 C12 C1 -172.6(2)
C7 C11 C12 C1 9.8(2)
N1 C1 C12 N2 42.6(3)
C2 C1 C12 N2 163.6(2)
C25 C1 C12 N2 -78.2(2)
N1 C1 C12 C11 -133.8(2)
C2 C1 C12 C11 -12.8(2)
C25 C1 C12 C11 105.4(2)
C18 C13 C14 C15 -2.6(4)
N1 C13 C14 C15 179.8(2)
C13 C14 C15 C16 0.4(4)
C14 C15 C16 C17 1.4(4)
C14 C15 C16 F1 -177.9(2)
C15 C16 C17 C18 -1.0(4)
F1 C16 C17 C18 178.3(2)
C16 C17 C18 C13 -1.3(4)
C14 C13 C18 C17 3.0(4)
N1 C13 C18 C17 -179.5(2)
C24 C19 C20 C21 1.6(4)
N2 C19 C20 C21 173.5(2)
C19 C20 C21 C22 0.1(4)
C20 C21 C22 F2 178.1(2)
C20 C21 C22 C23 -1.0(4)
C21 C22 C23 C24 0.2(4)
F2 C22 C23 C24 -178.9(2)
C22 C23 C24 C19 1.5(4)
C20 C19 C24 C23 -2.4(4)
N2 C19 C24 C23 -174.2(2)
N1 C1 C25 C26 -54.4(3)
C2 C1 C25 C26 -179.3(2)
C12 C1 C25 C26 69.1(3)
N1 C1 C25 C27 66.5(3)
C2 C1 C25 C27 -58.4(3)
C12 C1 C25 C27 -170.0(2)
N1 C1 C25 C28 -173.9(2)
C2 C1 C25 C28 61.1(3)
C12 C1 C25 C28 -50.5(3)
C18 C13 N1 C1 34.7(3)
C14 C13 N1 C1 -147.8(2)
C2 C1 N1 C13 -72.9(3)
C12 C1 N1 C13 41.1(3)
C25 C1 N1 C13 163.0(2)
C11 C12 N2 C19 3.2(4)
C1 C12 N2 C19 -172.20(19)
C20 C19 N2 C12 79.9(3)
C24 C19 N2 C12 -108.3(3)
